data_4129981
loop_
_publ_author_name
'Luo, Xiaolong'
'Cao, Yu'
'Wang, Tao'
'Li, Guanghua'
'Li, Jiangang'
'Yang, Yonggang'
'Xu, Zhongxuan'
'Zhang, Jian'
'Huo, Qisheng'
'Liu, Yunling'
'Eddaoudi, Mohamed'

_publ_section_title
;
 Host-Guest Chirality Interplay: A Mutually Induced Formation of a Chiral
 ZMOF and Its Double-Helix Polymer Guests.
;
_journal_issue 3
_journal_name_full 'Journal of the American Chemical Society'
_journal_page_first 786
_journal_page_last 789
_journal_paper_doi 10.1021/jacs.5b12516
_journal_volume 138
_journal_year 2016
_chemical_formula_moiety 'C41 H57 Cu6 I4 N11 O3'
_chemical_formula_sum 'C41 H57 Cu6 I4 N11 O3'
_chemical_formula_weight 1640.82
_chemical_melting_point ?
_space_group_IT_number 178
_space_group_name_Hall 'P 61 2 (0 0 5)'
_space_group_name_H-M_alt 'P 61 2 2'
_symmetry_cell_setting hexagonal
_symmetry_space_group_name_H-M 'P 61 2 2'
_atom_sites_solution_hydrogens geom
_atom_sites_solution_primary direct
_atom_sites_solution_secondary difmap
_audit_creation_method SHELXL-97
_cell_angle_alpha 90.00
_cell_angle_beta 90.00
_cell_angle_gamma 120.00
_cell_formula_units_Z 6
_cell_length_a 22.220(3)
_cell_length_b 22.220(3)
_cell_length_c 22.487(5)
_cell_measurement_temperature 293(2)
_cell_volume 9615(3)
_computing_cell_refinement Process-auto
_computing_data_collection Process-auto
_computing_data_reduction Process-auto
_computing_structure_refinement 'SHELXL-97 (Sheldrick, 1997)'
_computing_structure_solution 'SHELXS-97 (Sheldrick, 1990)'
_diffrn_ambient_temperature 293(2)
_diffrn_detector_area_resol_mean 10.0
_diffrn_measured_fraction_theta_full 0.996
_diffrn_measured_fraction_theta_max 0.996
_diffrn_measurement_device_type 'Rigaku RAXIS-RAPID'
_diffrn_measurement_method omega-scan
_diffrn_radiation_monochromator graphite
_diffrn_radiation_source 'fine-focus sealed tube'
_diffrn_radiation_type MoK\a
_diffrn_radiation_wavelength 0.71073
_diffrn_reflns_av_R_equivalents 0.0892
_diffrn_reflns_av_sigmaI/netI 0.0385
_diffrn_reflns_limit_h_max 26
_diffrn_reflns_limit_h_min -24
_diffrn_reflns_limit_k_max 26
_diffrn_reflns_limit_k_min -26
_diffrn_reflns_limit_l_max 26
_diffrn_reflns_limit_l_min -26
_diffrn_reflns_number 71074
_diffrn_reflns_theta_full 25.00
_diffrn_reflns_theta_max 25.00
_diffrn_reflns_theta_min 3.18
_diffrn_standards_decay_% 0
_diffrn_standards_interval_count 0
_diffrn_standards_interval_time 0
_diffrn_standards_number 0
_exptl_absorpt_coefficient_mu 3.920
_exptl_absorpt_correction_T_max 0.4516
_exptl_absorpt_correction_T_min 0.3041
_exptl_absorpt_correction_type empirical
_exptl_absorpt_process_details Process-auto
_exptl_crystal_colour yellow
_exptl_crystal_density_diffrn 1.700
_exptl_crystal_density_meas ?
_exptl_crystal_density_method 'not measured'
_exptl_crystal_description block
_exptl_crystal_F_000 4740
_exptl_crystal_size_max 0.32
_exptl_crystal_size_mid 0.27
_exptl_crystal_size_min 0.21
_refine_diff_density_max 0.890
_refine_diff_density_min -0.437
_refine_diff_density_rms 0.135
_refine_ls_abs_structure_details 'Flack H D (1983), Acta Cryst. A39, 876-881'
_refine_ls_abs_structure_Flack 0.00(5)
_refine_ls_extinction_method none
_refine_ls_goodness_of_fit_ref 1.097
_refine_ls_hydrogen_treatment constr
_refine_ls_matrix_type full
_refine_ls_number_parameters 239
_refine_ls_number_reflns 5657
_refine_ls_number_restraints 0
_refine_ls_restrained_S_all 1.097
_refine_ls_R_factor_all 0.0541
_refine_ls_R_factor_gt 0.0450
_refine_ls_shift/su_max 0.001
_refine_ls_shift/su_mean 0.000
_refine_ls_structure_factor_coef Fsqd
_refine_ls_weighting_details 'calc w=1/[\s^2^(Fo^2^)+(0.0837P)^2^+20.0431P] where P=(Fo^2^+2Fc^2^)/3'
_refine_ls_weighting_scheme calc
_refine_ls_wR_factor_gt 0.1394
_refine_ls_wR_factor_ref 0.1435
_reflns_number_gt 4904
_reflns_number_total 5657
_reflns_threshold_expression >2sigma(I)
_cod_data_source_file ja5b12516_si_002.cif
_cod_data_source_block JLU_Liu23
_cod_depositor_comments
;
The following automatic conversions were performed:

data item '_chemical_melting_point' value 'not measured' was changed
to '?' -- the value is undefined or not given.

data item '_symmetry_cell_setting' value 'Hexagonal' was changed to
'hexagonal' in accordance with the
/home/saulius/struct/COD-crude-data/automatic-downloads/DataCite-retrospective/ACS/depositions/lib/dictionaries/cif_core.dic
dictionary named 'cif_core.dic' version 2.4.2 last updated on
2011-04-26.

data item '_exptl_crystal_density_meas' value 'none' was changed to
'?' -- the value is perceived as not measured.

Automatic conversion script
Id: cif_fix_values 6909 2019-04-08 15:41:33Z antanas 
;
_cod_original_sg_symbol_H-M P6(1)22
_cod_database_code 4129981

loop_
_symmetry_equiv_pos_as_xyz
'x, y, z'
'-y, x-y, z+1/3'
'-x+y, -x, z+2/3'
'-x, -y, z+1/2'
'y, -x+y, z+5/6'
'x-y, x, z+1/6'
'y, x, -z+1/3'
'x-y, -y, -z'
'-x, -x+y, -z+2/3'
'-y, -x, -z+5/6'
'-x+y, y, -z+1/2'
'x, x-y, -z+1/6'

loop_
_atom_site_label
_atom_site_type_symbol
_atom_site_fract_x
_atom_site_fract_y
_atom_site_fract_z
_atom_site_U_iso_or_equiv
_atom_site_adp_type
_atom_site_occupancy
_atom_site_symmetry_multiplicity
_atom_site_calc_flag
_atom_site_refinement_flags
I1 I 0.39077(3) 0.23829(4) 0.49576(3) 0.04393(19) Uani 1 1 d .
I2 I 0.56337(4) 0.37383(4) 0.62163(3) 0.0484(2) Uani 1 1 d .
Cu1 Cu 0.52290(7) 0.28471(7) 0.53072(5) 0.0479(3) Uani 1 1 d .
Cu2 Cu 0.42842(7) 0.26793(7) 0.60888(5) 0.0460(3) Uani 1 1 d .
Cu3 Cu 0.85862(7) 0.77425(7) 0.39303(5) 0.0448(3) Uani 1 1 d .
N1 N 0.5819(4) 0.3434(5) 0.4601(4) 0.049(2) Uani 1 1 d .
N2 N 0.3756(4) 0.3121(4) 0.6436(4) 0.0428(19) Uani 1 1 d .
N3 N 0.8011(4) 0.7927(4) 0.3433(4) 0.0403(18) Uani 1 1 d .
N4 N 0.7678(4) 0.8504(4) 0.2834(3) 0.0381(18) Uani 1 1 d .
C1 C 0.5702(6) 0.2995(6) 0.4081(5) 0.053(3) Uani 1 1 d .
H1A H 0.5222 0.2790 0.3953 0.080 Uiso 1 1 calc .
H1B H 0.5789 0.2621 0.4184 0.080 Uiso 1 1 calc .
C2 C 0.5629(6) 0.3953(6) 0.4442(5) 0.054(3) Uani 1 1 d .
H2A H 0.5725 0.4267 0.4774 0.080 Uiso 1 1 calc .
H2B H 0.5136 0.3726 0.4357 0.080 Uiso 1 1 calc .
C3 C 0.6567(5) 0.3805(6) 0.4770(5) 0.052(3) Uani 1 1 d .
H3A H 0.6718 0.3472 0.4849 0.080 Uiso 1 1 calc .
H3B H 0.6634 0.4074 0.5129 0.080 Uiso 1 1 calc .
C4 C 0.2973(6) 0.2629(5) 0.6496(5) 0.048(3) Uani 1 1 d .
H4A H 0.2890 0.2212 0.6703 0.080 Uiso 1 1 calc .
H4B H 0.2767 0.2496 0.6103 0.080 Uiso 1 1 calc .
C5 C 0.4027(6) 0.3402(6) 0.7044(4) 0.045(2) Uani 1 1 d .
H5A H 0.4530 0.3672 0.7032 0.080 Uiso 1 1 calc .
H5B H 0.3895 0.3018 0.7318 0.080 Uiso 1 1 calc .
C6 C 0.3869(6) 0.3733(5) 0.6060(4) 0.044(2) Uani 1 1 d .
H6A H 0.3755 0.3588 0.5649 0.080 Uiso 1 1 calc .
H6B H 0.4353 0.4093 0.6079 0.080 Uiso 1 1 calc .
C7 C 0.8889(5) 0.8750(5) 0.2736(4) 0.039(2) Uani 1 1 d .
C8 C 0.9257(6) 0.9491(6) 0.2725(4) 0.047(2) Uani 1 1 d .
H8 H 0.9043 0.9728 0.2871 0.080 Uiso 1 1 calc .
C9 C 0.9935(4) 0.9870(8) 0.2500 0.045(3) Uani 1 2 d S
H9 H 1.0177 1.0354 0.2500 0.080 Uiso 1 2 calc S
C10 C 0.9216(3) 0.8433(7) 0.2500 0.040(3) Uani 1 2 d S
H10 H 0.8975 0.7950 0.2500 0.080 Uiso 1 2 calc S
C11 C 0.8176(5) 0.8390(5) 0.2997(4) 0.042(2) Uani 1 1 d .
C12 C 0.7323(6) 0.7727(6) 0.3562(5) 0.053(3) Uani 1 1 d .
C13 C 0.7120(6) 0.8082(5) 0.3194(4) 0.043(2) Uani 1 1 d .
C14 C 0.6446(6) 0.8001(6) 0.3241(5) 0.056(3) Uani 1 1 d .
H14 H 0.6315 0.8257 0.3000 0.080 Uiso 1 1 calc .
C15 C 0.5981(7) 0.7524(7) 0.3660(5) 0.067(3) Uani 1 1 d .
H15 H 0.5531 0.7446 0.3695 0.080 Uiso 1 1 calc .
C16 C 0.6215(7) 0.7170(7) 0.4022(6) 0.070(3) Uani 1 1 d .
H16 H 0.5909 0.6868 0.4306 0.080 Uiso 1 1 calc .
C17 C 0.6871(6) 0.7239(7) 0.3989(5) 0.057(3) Uani 1 1 d .
H17 H 0.7004 0.6983 0.4228 0.080 Uiso 1 1 calc .
N5 N 0.7654(12) 0.9560(12) 0.4220(11) 0.080 Uiso 0.50 1 d P
C18 C 0.7091(16) 0.9199(16) 0.4600(13) 0.080 Uiso 0.50 1 d P
C19 C 0.7500(16) 0.9889(16) 0.3900(13) 0.080 Uiso 0.50 1 d P
C20 C 0.8114(16) 0.9345(16) 0.4368(13) 0.080 Uiso 0.50 1 d P

loop_
_atom_site_aniso_label
_atom_site_aniso_U_11
_atom_site_aniso_U_22
_atom_site_aniso_U_33
_atom_site_aniso_U_23
_atom_site_aniso_U_13
_atom_site_aniso_U_12
I1 0.0429(4) 0.0499(4) 0.0357(3) 0.0003(3) -0.0039(3) 0.0207(3)
I2 0.0450(4) 0.0514(4) 0.0422(4) -0.0001(3) -0.0011(3) 0.0193(3)
Cu1 0.0447(7) 0.0536(8) 0.0378(7) 0.0074(6) 0.0038(6) 0.0189(6)
Cu2 0.0499(7) 0.0525(8) 0.0395(7) 0.0012(6) 0.0016(6) 0.0285(6)
Cu3 0.0488(7) 0.0546(8) 0.0296(6) 0.0044(5) 0.0007(5) 0.0248(6)
N1 0.047(5) 0.053(5) 0.037(4) 0.002(4) 0.003(4) 0.018(4)
N2 0.040(5) 0.048(5) 0.038(4) -0.001(4) -0.001(4) 0.020(4)
N3 0.039(4) 0.040(4) 0.038(4) 0.003(4) 0.002(4) 0.017(4)
N4 0.046(5) 0.044(5) 0.027(4) 0.004(3) 0.009(4) 0.025(4)
C1 0.059(7) 0.057(7) 0.037(6) 0.007(5) 0.010(5) 0.024(6)
C2 0.056(7) 0.051(6) 0.044(6) 0.006(5) 0.004(5) 0.017(6)
C3 0.035(6) 0.072(8) 0.041(6) 0.006(5) 0.000(4) 0.020(5)
C4 0.052(6) 0.047(6) 0.048(6) -0.007(5) 0.000(5) 0.026(5)
C5 0.047(6) 0.061(7) 0.028(5) 0.002(5) 0.004(4) 0.028(5)
C6 0.065(7) 0.052(6) 0.030(5) 0.005(4) -0.003(5) 0.039(5)
C7 0.056(6) 0.042(5) 0.026(4) -0.002(4) -0.003(4) 0.030(5)
C8 0.059(7) 0.056(6) 0.028(5) -0.005(5) -0.010(5) 0.031(6)
C9 0.043(6) 0.060(9) 0.037(7) 0.000 -0.003(5) 0.030(5)
C10 0.055(7) 0.036(7) 0.023(6) 0.000 -0.001(5) 0.018(4)
C11 0.054(6) 0.046(6) 0.027(5) -0.011(4) -0.007(4) 0.025(5)
C12 0.059(7) 0.061(7) 0.035(5) -0.002(5) 0.002(5) 0.027(6)
C13 0.062(7) 0.057(6) 0.023(5) -0.004(4) 0.001(4) 0.040(6)
C14 0.072(8) 0.068(8) 0.034(5) 0.007(5) 0.008(5) 0.040(6)
C15 0.064(8) 0.087(10) 0.048(6) 0.005(7) 0.002(6) 0.037(7)
C16 0.077(9) 0.076(9) 0.052(7) 0.010(7) 0.016(7) 0.036(8)
C17 0.046(6) 0.075(8) 0.037(6) 0.007(5) 0.005(5) 0.022(6)

loop_
_atom_type_symbol
_atom_type_description
_atom_type_scat_dispersion_real
_atom_type_scat_dispersion_imag
_atom_type_scat_source
C C 0.0033 0.0016 'International Tables Vol C Tables 4.2.6.8 and 6.1.1.4'
H H 0.0000 0.0000 'International Tables Vol C Tables 4.2.6.8 and 6.1.1.4'
N N 0.0061 0.0033 'International Tables Vol C Tables 4.2.6.8 and 6.1.1.4'
O O 0.0106 0.0060 'International Tables Vol C Tables 4.2.6.8 and 6.1.1.4'
Cu Cu 0.3201 1.2651 'International Tables Vol C Tables 4.2.6.8 and 6.1.1.4'
I I -0.4742 1.8119 'International Tables Vol C Tables 4.2.6.8 and 6.1.1.4'

loop_
_geom_angle_atom_site_label_1
_geom_angle_atom_site_label_2
_geom_angle_atom_site_label_3
_geom_angle
_geom_angle_site_symmetry_1
_geom_angle_site_symmetry_3
Cu2 I1 Cu2 59.78(5) . 12_556
Cu2 I1 Cu1 58.55(4) . .
Cu2 I1 Cu1 57.31(4) 12_556 .
Cu1 I2 Cu1 57.49(5) . 12_556
Cu1 I2 Cu2 57.75(4) . .
Cu1 I2 Cu2 56.27(4) 12_556 .
N1 Cu1 Cu2 141.6(3) . 12_556
N1 Cu1 Cu1 146.5(2) . 12_556
Cu2 Cu1 Cu1 61.08(5) 12_556 12_556
N1 Cu1 Cu2 145.1(3) . .
Cu2 Cu1 Cu2 61.42(6) 12_556 .
Cu1 Cu1 Cu2 59.21(5) 12_556 .
N1 Cu1 I2 104.4(2) . .
Cu2 Cu1 I2 113.99(6) 12_556 .
Cu1 Cu1 I2 61.83(5) 12_556 .
Cu2 Cu1 I2 62.63(4) . .
N1 Cu1 I1 104.1(3) . .
Cu2 Cu1 I1 60.64(4) 12_556 .
Cu1 Cu1 I1 109.39(3) 12_556 .
Cu2 Cu1 I1 59.94(4) . .
I2 Cu1 I1 113.91(5) . .
N1 Cu1 I2 103.5(3) . 12_556
Cu2 Cu1 I2 62.83(5) 12_556 12_556
Cu1 Cu1 I2 60.68(5) 12_556 12_556
Cu2 Cu1 I2 111.46(6) . 12_556
I2 Cu1 I2 111.66(5) . 12_556
I1 Cu1 I2 117.42(5) . 12_556
N2 Cu2 Cu1 141.2(2) . 12_556
N2 Cu2 Cu1 143.8(2) . .
Cu1 Cu2 Cu1 59.71(6) 12_556 .
N2 Cu2 Cu2 149.9(2) . 12_556
Cu1 Cu2 Cu2 60.19(5) 12_556 12_556
Cu1 Cu2 Cu2 58.39(5) . 12_556
N2 Cu2 I1 107.6(2) . .
Cu1 Cu2 I1 111.08(6) 12_556 .
Cu1 Cu2 I1 61.51(4) . .
Cu2 Cu2 I1 60.21(5) 12_556 .
N2 Cu2 I1 106.7(2) . 12_556
Cu1 Cu2 I1 62.05(4) 12_556 12_556
Cu1 Cu2 I1 109.42(6) . 12_556
Cu2 Cu2 I1 60.02(5) 12_556 12_556
I1 Cu2 I1 110.78(5) . 12_556
N2 Cu2 I2 101.1(2) . .
Cu1 Cu2 I2 60.90(5) 12_556 .
Cu1 Cu2 I2 59.62(4) . .
Cu2 Cu2 I2 108.98(3) 12_556 .
I1 Cu2 I2 112.69(5) . .
I1 Cu2 I2 116.95(5) 12_556 .
N4 Cu3 N3 170.8(4) 6_655 .
C2 N1 C1 108.0(8) . .
C2 N1 C3 108.0(8) . .
C1 N1 C3 110.5(9) . .
C2 N1 Cu1 110.3(7) . .
C1 N1 Cu1 110.5(6) . .
C3 N1 Cu1 109.5(6) . .
C5 N2 C6 106.6(8) . .
C5 N2 C4 107.1(7) . .
C6 N2 C4 108.1(8) . .
C5 N2 Cu2 110.0(6) . .
C6 N2 Cu2 110.2(6) . .
C4 N2 Cu2 114.5(6) . .
C11 N3 C12 103.5(9) . .
C11 N3 Cu3 130.4(7) . .
C12 N3 Cu3 124.1(7) . .
C11 N4 C13 105.3(8) . .
C11 N4 Cu3 126.4(7) . 5_564
C13 N4 Cu3 128.2(7) . 5_564
N1 C1 C3 110.2(9) . 10_665
N1 C1 H1A 109.6 . .
C3 C1 H1A 109.6 10_665 .
N1 C1 H1B 109.6 . .
C3 C1 H1B 109.6 10_665 .
H1A C1 H1B 108.1 . .
N1 C2 C2 110.3(5) . 10_665
N1 C2 H2A 109.6 . .
C2 C2 H2A 109.6 10_665 .
N1 C2 H2B 109.6 . .
C2 C2 H2B 109.6 10_665 .
H2A C2 H2B 108.1 . .
N1 C3 C1 109.2(9) . 10_665
N1 C3 H3A 109.8 . .
C1 C3 H3A 109.8 10_665 .
N1 C3 H3B 109.8 . .
C1 C3 H3B 109.8 10_665 .
H3A C3 H3B 108.3 . .
N2 C4 C4 111.1(5) . 7_556
N2 C4 H4A 109.4 . .
C4 C4 H4A 109.4 7_556 .
N2 C4 H4B 109.4 . .
C4 C4 H4B 109.4 7_556 .
H4A C4 H4B 108.0 . .
N2 C5 C6 111.2(8) . 7_556
N2 C5 H5A 109.4 . .
C6 C5 H5A 109.4 7_556 .
N2 C5 H5B 109.4 . .
C6 C5 H5B 109.4 7_556 .
H5A C5 H5B 108.0 . .
N2 C6 C5 110.2(8) . 7_556
N2 C6 H6A 109.6 . .
C5 C6 H6A 109.6 7_556 .
N2 C6 H6B 109.6 . .
C5 C6 H6B 109.6 7_556 .
H6A C6 H6B 108.1 . .
C10 C7 C8 116.6(10) . .
C10 C7 C11 125.5(10) . .
C8 C7 C11 117.9(8) . .
C9 C8 C7 121.6(10) . .
C9 C8 H8 119.2 . .
C7 C8 H8 119.2 . .
C8 C9 C8 117.3(14) 11_655 .
C8 C9 H9 121.4 11_655 .
C8 C9 H9 121.4 . .
C7 C10 C7 126.3(14) 11_655 .
C7 C10 H10 116.9 11_655 .
C7 C10 H10 116.9 . .
N4 C11 N3 115.1(9) . .
N4 C11 C7 124.2(9) . .
N3 C11 C7 120.7(9) . .
C13 C12 N3 108.4(9) . .
C13 C12 C17 122.7(11) . .
N3 C12 C17 128.9(10) . .
C12 C13 N4 107.7(9) . .
C12 C13 C14 120.9(10) . .
N4 C13 C14 131.3(9) . .
C15 C14 C13 118.3(11) . .
C15 C14 H14 120.9 . .
C13 C14 H14 120.9 . .
C16 C15 C14 118.3(12) . .
C16 C15 H15 120.8 . .
C14 C15 H15 120.8 . .
C17 C16 C15 124.8(12) . .
C17 C16 H16 117.6 . .
C15 C16 H16 117.6 . .
C16 C17 C12 115.0(11) . .
C16 C17 H17 122.5 . .
C12 C17 H17 122.5 . .
C19 N5 C20 149(3) . .
C19 N5 C18 106(3) . .
C20 N5 C18 105(2) . .

loop_
_geom_bond_atom_site_label_1
_geom_bond_atom_site_label_2
_geom_bond_distance
_geom_bond_site_symmetry_2
I1 Cu2 2.6559(15) .
I1 Cu2 2.6609(15) 12_556
I1 Cu1 2.6969(15) .
I2 Cu1 2.6701(15) .
I2 Cu1 2.6994(17) 12_556
I2 Cu2 2.7486(15) .
Cu1 N1 2.058(8) .
Cu1 Cu2 2.5694(18) 12_556
Cu1 Cu1 2.582(2) 12_556
Cu1 Cu2 2.6178(18) .
Cu1 I2 2.6994(17) 12_556
Cu2 N2 2.027(8) .
Cu2 Cu1 2.5694(18) 12_556
Cu2 Cu2 2.649(3) 12_556
Cu2 I1 2.6609(15) 12_556
Cu3 N4 1.887(8) 6_655
Cu3 N3 1.891(8) .
N1 C2 1.456(15) .
N1 C1 1.461(14) .
N1 C3 1.490(13) .
N2 C5 1.499(13) .
N2 C6 1.510(13) .
N2 C4 1.528(13) .
N3 C11 1.333(12) .
N3 C12 1.393(14) .
N4 C11 1.305(13) .
N4 C13 1.381(13) .
N4 Cu3 1.887(8) 5_564
C1 C3 1.560(14) 10_665
C1 H1A 0.9700 .
C1 H1B 0.9700 .
C2 C2 1.55(2) 10_665
C2 H2A 0.9700 .
C2 H2B 0.9700 .
C3 C1 1.560(14) 10_665
C3 H3A 0.9700 .
C3 H3B 0.9700 .
C4 C4 1.53(2) 7_556
C4 H4A 0.9700 .
C4 H4B 0.9700 .
C5 C6 1.564(15) 7_556
C5 H5A 0.9700 .
C5 H5B 0.9700 .
C6 C5 1.564(15) 7_556
C6 H6A 0.9700 .
C6 H6B 0.9700 .
C7 C10 1.349(11) .
C7 C8 1.427(14) .
C7 C11 1.492(14) .
C8 C9 1.402(14) .
C8 H8 0.9300 .
C9 C8 1.402(13) 11_655
C9 H9 0.9300 .
C10 C7 1.349(11) 11_655
C10 H10 0.9300 .
C12 C13 1.366(15) .
C12 C17 1.420(15) .
C13 C14 1.421(16) .
C14 C15 1.409(17) .
C14 H14 0.9300 .
C15 C16 1.399(18) .
C15 H15 0.9300 .
C16 C17 1.390(17) .
C16 H16 0.9300 .
C17 H17 0.9300 .
N5 C19 1.19(3) .
N5 C20 1.37(3) .
N5 C18 1.39(4) .
